data_2001316
loop_
_publ_author_name
'Watson, W. H.'
'Kashyap, R. P.'
'Marchand, A. P.'
'Deshpande, M. N.'

_publ_section_title
8-Pentacyclo[6.3.0.0^2,6^.0^3,10^.0^5,9^]undec-3'-yl-<i>exo</i>-pentacyclo[5.4.0.0^2,6^.0^3,10^.0^5,9^]undecane
_journal_issue 10
_journal_name_full 'Acta Crystallographica Section C'
_journal_page_first 1862
_journal_page_last 1865
_journal_paper_doi 10.1107/S0108270193003907
_journal_volume 49
_journal_year 1993
_chemical_formula_moiety 'C22 H26'
_chemical_formula_sum 'C22 H26'
_chemical_formula_weight 290.45
_chemical_name_systematic
;8-Pentacyclo[6.3.0^2,6^.0^3,10^.0^5,9^]undec-3-yl-exo-pentacyclo-[5.4.0.^2,6^.0
^3,10^.0^5,9^]undecane.
;
_space_group_IT_number 2
_symmetry_cell_setting triclinic
_symmetry_space_group_name_Hall '-P 1'
_symmetry_space_group_name_H-M 'P -1'
_cell_angle_alpha 61.870(10)
_cell_angle_beta 85.520(10)
_cell_angle_gamma 87.560(10)
_cell_formula_units_Z 2
_cell_length_a 6.3570(10)
_cell_length_b 11.4290(10)
_cell_length_c 11.7060(10)
_cell_measurement_reflns_used 25
_cell_measurement_temperature 295
_cell_measurement_theta_max 14.74
_cell_measurement_theta_min 9.69
_cell_volume 747.72(16)
_computing_cell_refinement 'R3m\m diffractometer control program'
_computing_data_collection 'R3m\m diffractometer control program'
_computing_data_reduction 'SHELXTL (Sheldrick,1986)'
_computing_molecular_graphics SHELXTL
_computing_publication_material SHELXTL
_computing_structure_refinement SHELXTL
_computing_structure_solution SHELXTL
_diffrn_ambient_temperature 295
_diffrn_measurement_device 'Syntex  P2~1~ R3m/\m diffractometer'
_diffrn_measurement_method \w-scan
_diffrn_radiation_monochromator graphite
_diffrn_radiation_source xray_tube
_diffrn_radiation_type 'Mo K\a'
_diffrn_radiation_wavelength 0.71073
_diffrn_reflns_av_R_equivalents 0.032
_diffrn_reflns_limit_h_max 7
_diffrn_reflns_limit_h_min -7
_diffrn_reflns_limit_k_max 13
_diffrn_reflns_limit_k_min -11
_diffrn_reflns_limit_l_max -13
_diffrn_reflns_limit_l_min 0
_diffrn_reflns_number 2710
_diffrn_reflns_theta_max 50
_diffrn_reflns_theta_min 3
_diffrn_standards_decay_% 2
_diffrn_standards_interval_count 100
_diffrn_standards_number 2
_exptl_absorpt_coefficient_mu 0.067
_exptl_absorpt_correction_T_max .909
_exptl_absorpt_correction_T_min .831
_exptl_absorpt_correction_type \y-scan
_exptl_crystal_colour colorless
_exptl_crystal_density_diffrn 1.290
_exptl_crystal_description prism
_exptl_crystal_F_000 316
_exptl_crystal_size_max 0.50
_exptl_crystal_size_mid 0.50
_exptl_crystal_size_min 0.13
_refine_diff_density_max 0.17
_refine_diff_density_min -0.29
_refine_ls_extinction_coef 0.0
_refine_ls_extinction_method None
_refine_ls_goodness_of_fit_obs 1.371
_refine_ls_hydrogen_treatment refxyz
_refine_ls_matrix_type bloc-cascade
_refine_ls_number_constraints 0
_refine_ls_number_parameters 303
_refine_ls_number_reflns 2211
_refine_ls_number_restraints 0
_refine_ls_R_factor_obs 0.0504
_refine_ls_shift/esd_max 0.009
_refine_ls_structure_factor_coef F
_refine_ls_weighting_details 'w = 1/(\s^2^(F)-0.00139F^2^)'
_refine_ls_weighting_scheme calc
_refine_ls_wR_factor_obs 0.0651
_reflns_number_observed 2211
_reflns_number_total 2639
_reflns_observed_criterion I>=3\s(I)
_cod_data_source_file hh1068.cif
_cod_data_source_block TOZ
_cod_depositor_comments
;
The following automatic conversions were performed:

'_refine_ls_weighting_scheme' value '1/(\s^2^(F)-0.00139F^2^)' was
changed to 'calc'. New tag '_refine_ls_weighting_details' was
created. The value of the new tag was set to 'w =
1/(\s^2^(F)-0.00139F^2^)'.

Automatic conversion script
Id: cif_fix_values 3143 2015-03-26 13:38:13Z robertas 
;
_cod_original_cell_volume 747.70(10)
_cod_database_code 2001316

loop_
_symmetry_equiv_pos_as_xyz
x,y,z
-x,-y,-z

loop_
_atom_site_aniso_label
_atom_site_aniso_U_11
_atom_site_aniso_U_22
_atom_site_aniso_U_33
_atom_site_aniso_U_12
_atom_site_aniso_U_13
_atom_site_aniso_U_23
_atom_site_aniso_type_symbol
C1 0.0350(10) 0.0350(10) 0.0320(10) -0.0030(10) -0.0040(10) -0.0170(10) C
C2 .0280(10) .0340(10) .0400(10) -.0030(10) -.0010(10) -.0220(10) C
C3 .0310(10) .0280(10) .0330(10) .0010(10) -.0070(10) -.0160(10) C
C4 .0490(10) .0360(10) .0480(10) .0100(10) -.0170(10) -.0240(10) C
C5 .0450(10) .0340(10) .0540(10) .0070(10) -.0100(10) -.0270(10) C
C6 .0290(10) .0500(10) .0600(10) .0020(10) -.0020(10) -.0390(10) C
C7 .0490(10) .0510(10) .0510(10) -.0030(10) -.0030(10) -.0370(10) C
C8 .0370(10) .0440(10) .0420(10) -.0020(10) -.0070(10) -.0270(10) C
C9 .0370(10) .0330(10) .0450(10) -.0050(10) -.0030(10) -.0240(10) C
C10 .0310(10) .0320(10) .0380(10) -.0050(10) 0.0010(10) -.0190(10) C
C11 .0280(10) .0360(10) .0420(10) 0.0020(10) -.0070(10) -.0220(10) C
C1' .0500(10) .0490(10) .0490(10) -.0130(10) -.0050(10) -.0290(10) C
C2' .0570(10) .0570(10) .0460(10) 0.0040(10) -.0210(10) -.0310(10) C
C3' .0750(10) .0560(10) .0380(10) -.0040(10) -.0050(10) -.0310(10) C
C4' .098(2) .0670(10) .0410(10) -.0200(10) 0.0100(10) -.0260(10) C
C5' .0710(10) .0430(10) .0370(10) -.0130(10) 0.0050(10) -.0190(10) C
C6' .0540(10) .0440(10) .0440(10) 0.0100(10) -.0200(10) -.0230(10) C
C7' .0340(10) .0430(10) .0410(10) -.0030(10) -.0040(10) -.0240(10) C
C8' .0370(10) .0300(10) .0330(10) 0.0020(10) -.0070(10) -.0170(10) C
C9' .0340(10) .0500(10) .0480(10) -.0030(10) -.0030(10) -.0320(10) C
C10' .0470(10) .0580(10) .0500(10) 0.0080(10) -.0070(10) -.0390(10) C
C11' .0730(10) .0400(10) .0470(10) 0.0020(10) -.0140(10) -.0280(10) C

loop_
_atom_site_label
_atom_site_fract_x
_atom_site_fract_y
_atom_site_fract_z
_atom_site_U_iso_or_equiv
_atom_site_thermal_displace_type
_atom_site_calc_flag
_atom_site_calc_attached_atom
_atom_site_type_symbol
C1 .3890(3) .1692(2) .5411(2) .0330(10) Uani ? ? C
C2 .1873(3) .2107(2) .4608(2) .0320(10) Uani ? ? C
C3 .2794(3) .2748(2) .3151(2) .0300(10) Uani ? ? C
C4 .1803(3) .4139(2) .2521(2) .0420(10) Uani ? ? C
C5 .2124(3) .4415(2) .3641(2) .0420(10) Uani ? ? C
C6 .0931(3) .3298(2) .4796(2) .0410(10) Uani ? ? C
C7 .1960(3) .3220(2) .5956(2) .0450(10) Uani ? ? C
C8 .4155(3) .2963(2) .5510(2) .0380(10) Uani ? ? C
C9 .4425(3) .3959(2) .4022(2) .0360(10) Uani ? ? C
C10 .5023(3) .3051(2) .3376(2) .0320(10) Uani ? ? C
C11 .5716(3) .1744(2) .4477(2) .0340(10) Uani ? ? C
C1' .0225(3) .0776(2) .16210(10) .0470(10) Uani ? ? C
C2' .0401(3) .1862(2) .0184(2) .0500(10) Uani ? ? C
C3' .2621(4) .1768(2) -.0374(2) .0530(10) Uani ? ? C
C4' .3427(4) .3175(2) -.0982(2) .0680(10) Uani ? ? C
C5' .2953(4) .3333(2) .0237(2) .050(2) Uani ? ? C
C6' .0634(3) .2944(2) .0616(2) .0460(10) Uani ? ? C
C7' .0466(3) .1860(2) .2058(2) .0370(10) Uani ? ? C
C8' .2635(3) .1821(2) .2552(2) .0320(10) Uani ? ? C
C9' .4015(3) .2129(2) .1316(2) .0400(10) Uani ? ? C
C10' .3785(3) .1023(2) .0884(2) .0470(10) Uani ? ? C
C11' .2215(4) -.0047(2) .1775(2) .0500(10) Uani ? ? C
H1 .374(3) .0918(17) .6261(18) .033(4) Uiso ? ? H
H2 .085(3) .1360(18) .4804(17) .039(5) Uiso ? ? H
H4A .028(3) .4102(18) .2393(18) .044(5) Uiso ? ? H
H4B .262(3) .4749(19) .1685(19) .048(5) Uiso ? ? H
H5 .175(3) .5343(19) .3491(18) .045(5) Uiso ? ? H
H6 -.058(3) .3413(18) .4752(17) .039(5) Uiso ? ? H
H7A .183(3) .4022(19) .6004(18) .045(5) Uiso ? ? H
H7B .148(3) .2467(19) .6828(18) .050(5) Uiso ? ? H
H8 .534(3) .2960(18) .5977(18) .046(5) Uiso ? ? H
H9 .550(3) .4677(18) .3812(19) .044(5) Uiso ? ? H
H10 .599(3) .3483(16) .2576(16) .034(4) Uiso ? ? H
H11A .580(3) .1034(17) .4219(17) .035(4) Uiso ? ? H
H11B .705(3) .1760(18) .4819(18) .041(5) Uiso ? ? H
H1' -.110(3) .0262(19) .1957(19) .052(6) Uiso ? ? H
H2' -.075(4) .198(2) -.036(2) .076(7) Uiso ? ? H
H3' .273(3) .137(2) -.094(2) .059(6) Uiso ? ? H
H4A' .266(5) .378(3) -.175(3) .105(9) Uiso ? ? H
H4B' .490(4) .318(2) -.121(2) .065(6) Uiso ? ? H
H5' .333(3) .422(2) .016(2) .066(6) Uiso ? ? H
H6' -.042(3) .3665(19) .0370(19) .052(6) Uiso ? ? H
H7' -.070(3) .192(2) .2612(19) .052(5) Uiso ? ? H
H8' .293(3) .0926(18) .3245(18) .042(5) Uiso ? ? H
H9' .549(3) .2210(19) .1393(19) .052(5) Uiso ? ? H
H10' .519(3) .068(2) .075(2) .059(6) Uiso ? ? H
H1A' .200(3) -.068(2) .141(2) .057(6) Uiso ? ? H
H1B' .260(3) -.059(2) .269(2) .060(6) Uiso ? ? H

loop_
_atom_type_symbol
_atom_type_description
_atom_type_scat_dispersion_real
_atom_type_scat_dispersion_imag
_atom_type_scat_source
C ? .017 .009 International_Tables_Vol_IV_Table_2.3.1
H ? .0 .0 International_Tables_Vol_IV_Table_2.3.1

loop_
_geom_angle_atom_site_label_1
_geom_angle_atom_site_label_2
_geom_angle_atom_site_label_3
_geom_angle_site_symmetry_1
_geom_angle_site_symmetry_2
_geom_angle_site_symmetry_3
_geom_angle
_geom_angle_publ_flag
C2 C1 C8 . . . 98.50(10) yes
C2 C1 C11 . . . 106.10(10) yes
C8 C1 C11 . . . 103.00(10) yes
C1 C2 C3 . . . 103.90(10) yes
C1 C2 C6 . . . 103.9(2) yes
C3 C2 C6 . . . 105.00(10) yes
C2 C3 C4 . . . 104.10(10) yes
C2 C3 C10 . . . 97.60(10) yes
C4 C3 C10 . . . 101.40(10) yes
C2 C3 C8' . . . 112.40(10) yes
C4 C3 C8' . . . 120.7(2) yes
C10 C3 C8' . . . 117.30(10) yes
C3 C4 C5 . . . 95.20(10) yes
C4 C5 C6 . . . 103.7(2) yes
C4 C5 C9 . . . 105.6(2) yes
C6 C5 C9 . . . 99.10(10) yes
C2 C6 C5 . . . 98.2(2) yes
C2 C6 C7 . . . 105.50(10) yes
C5 C6 C7 . . . 103.4(2) yes
C6 C7 C8 . . . 94.3(2) yes
C1 C8 C7 . . . 103.4(2) yes
C1 C8 C9 . . . 98.3(2) yes
C7 C8 C9 . . . 105.70(10) yes
C5 C9 C8 . . . 103.70(10) yes
C5 C9 C10 . . . 103.7(2) yes
C8 C9 C10 . . . 104.00(10) yes
C3 C10 C9 . . . 99.60(10) yes
C3 C10 C11 . . . 103.30(10) yes
C9 C10 C11 . . . 104.9(2) yes
C1 C11 C10 . . . 94.40(10) yes
C2' C1' C7' . . . 89.8(2) yes
C2' C1' C11' . . . 104.3(2) yes
C7' C1' C11' . . . 112.0(2) yes
C1' C2' C3' . . . 107.4(2) yes
C1' C2' C6' . . . 90.3(2) yes
C3' C2' C6' . . . 103.1(2) yes
C2' C3' C4' . . . 103.6(2) yes
C2' C3' C10' . . . 100.5(2) yes
C4' C3' C10' . . . 104.6(2) yes
C3' C4' C5' . . . 94.9(2) yes
C4' C5' C6' . . . 103.8(2) yes
C4' C5' C9' . . . 104.9(2) yes
C6' C5' C9' . . . 100.40(10) yes
C2' C6' C5' . . . 102.7(2) yes
C2' C6' C7' . . . 89.90(10) yes
C5' C6' C7' . . . 107.8(2) yes
C1' C7' C6' . . . 90.0(2) yes
C1' C7' C8' . . . 112.5(2) yes
C6' C7' C8' . . . 105.10(10) yes
C3 C8' C7' . . . 113.0(2) yes
C3 C8' C9' . . . 117.50(10) yes
C7' C8' C9' . . . 99.50(10) yes
C5' C9' C8' . . . 104.9(2) yes
C5' C9' C10' . . . 102.0(2) yes
C8' C9' C10' . . . 111.00(10) yes
C3' C10' C9' . . . 102.6(2) yes
C3' C10' C11' . . . 102.7(2) yes
C9' C10' C11' . . . 112.5(2) yes
C1' C11' C10' . . . 100.70(10) yes

loop_
_geom_bond_atom_site_label_1
_geom_bond_atom_site_label_2
_geom_bond_site_symmetry_1
_geom_bond_site_symmetry_2
_geom_bond_distance
_geom_bond_publ_flag
C1 C2 . . 1.571(2) yes
C1 C8 . . 1.528(3) yes
C1 C11 . . 1.514(3) yes
C2 C3 . . 1.579(2) yes
C2 C6 . . 1.566(3) yes
C3 C4 . . 1.532(2) yes
C3 C10 . . 1.544(2) yes
C3 C8' . . 1.532(3) yes
C4 C5 . . 1.516(4) yes
C5 C6 . . 1.525(2) yes
C5 C9 . . 1.559(3) yes
C6 C7 . . 1.516(3) yes
C7 C8 . . 1.517(3) yes
C8 C9 . . 1.568(2) yes
C9 C10 . . 1.568(3) yes
C10 C11 . . 1.518(2) yes
C1' C2' . . 1.549(2) yes
C1' C7' . . 1.563(4) yes
C1' C11' . . 1.514(3) yes
C2' C3' . . 1.529(3) yes
C2' C6' . . 1.557(4) yes
C3' C4' . . 1.513(3) yes
C3' C10' . . 1.541(3) yes
C4' C5' . . 1.527(4) yes
C5' C6' . . 1.528(3) yes
C5' C9' . . 1.536(2) yes
C6' C7' . . 1.551(2) yes
C7' C8' . . 1.527(3) yes
C8' C9' . . 1.527(3) yes
C9' C10' . . 1.583(4) yes
C10' C11' . . 1.522(3) yes

loop_
_geom_torsion_atom_site_label_1
_geom_torsion_atom_site_label_2
_geom_torsion_atom_site_label_3
_geom_torsion_atom_site_label_4
_geom_torsion_site_symmetry_1
_geom_torsion_site_symmetry_2
_geom_torsion_site_symmetry_3
_geom_torsion_site_symmetry_4
_geom_torsion
_geom_torsion_publ_flag
? ? ? ? ? ? ? ? ? ?
